data_7132200
loop_
_publ_author_name
'Roy, Debojyoti'
'Paul, Sunandita'
'Dasgupta, Jyotishman'

_publ_section_title
;
 Visible light-mediated C(sp3)-H bond functionalization inside an
 all-organic nanocavity
;
_journal_name_full 'Chemical Communications'
_journal_paper_doi 10.1039/D3CC03987K
_journal_year 2023
_chemical_formula_moiety '4(F6 P), C48 H40 N4, 2(C15 H12), 2(C2 H3 N)'
_chemical_formula_sum 'C82 H70 F24 N6 P4'
_chemical_formula_weight 1719.32
_space_group_crystal_system triclinic
_space_group_IT_number 2
_space_group_name_Hall '-P 1'
_space_group_name_H-M_alt 'P -1'
_atom_sites_solution_hydrogens geom
_atom_sites_solution_primary dual
_audit_creation_date 2021-10-08
_audit_creation_method
;
Olex2 1.3
(compiled 2020.11.12 svn.r5f609507 for OlexSys, GUI svn.r6272)
;
_audit_update_record
;
2023-08-03 deposited with the CCDC.	2023-10-10 downloaded from the CCDC.
;
_cell_angle_alpha 66.889(3)
_cell_angle_beta 79.115(3)
_cell_angle_gamma 85.113(3)
_cell_formula_units_Z 2
_cell_length_a 12.3744(5)
_cell_length_b 16.8795(5)
_cell_length_c 19.4847(8)
_cell_measurement_reflns_used 6933
_cell_measurement_temperature 150.00(10)
_cell_measurement_theta_max 22.1740
_cell_measurement_theta_min 1.9860
_cell_volume 3675.6(3)
_computing_cell_refinement 'CrysAlisPro 1.171.41.93a (Rigaku OD, 2020)'
_computing_data_collection 'CrysAlisPro 1.171.41.93a (Rigaku OD, 2020)'
_computing_data_reduction 'CrysAlisPro 1.171.41.93a (Rigaku OD, 2020)'
_computing_molecular_graphics 'Olex2 1.3 (Dolomanov et al., 2009)'
_computing_publication_material 'Olex2 1.3 (Dolomanov et al., 2009)'
_computing_structure_refinement 'SHELXL 2018/3 (Sheldrick, 2015)'
_computing_structure_solution 'SHELXT 2018/2 (Sheldrick, 2018)'
_diffrn_ambient_environment N~2~
_diffrn_ambient_temperature 150.00(10)
_diffrn_detector 'CCD plate'
_diffrn_measured_fraction_theta_full 1.000
_diffrn_measured_fraction_theta_max 1.000
_diffrn_measurement_details
;
List of Runs (angles in degrees, time in seconds):

  # Type    Start    End  Width  t~exp~   \w     \q     \k     \f   Frames
#--------------------------------------------------------------------------
  1  \f   -349.73   9.27   1.00    4.00   6.61  -9.84 -31.50    --   359
  2  \w    -60.89   0.11   1.00    4.00    --  -14.77  94.56 -34.84   61
  3  \w    -65.46  -0.46   1.00    4.00    --  -19.34  94.56 145.16   65
  4  \w   -100.81  15.19   1.00    4.00    --   -9.84 -59.25 -51.92  116
  5  \w    -65.46  -0.46   1.00    4.00    --  -19.34  94.56  73.16   65
  6  \f    -10.27 348.73   1.00    4.00  81.02  -9.84  31.50    --   359
  7  \w    -65.46  -0.46   1.00    4.00    --  -19.34  94.56   1.16   65
  8  \w   -100.81  15.19   1.00    4.00    --   -9.84 -59.25 164.08  116
  9  \f   -339.82  19.18   1.00    4.00  15.81  -9.84 -59.25    --   359
;
_diffrn_measurement_device 'abstract diffractometer'
_diffrn_measurement_device_type 'Saxi-CrysAlisPro-abstract goniometer imported SAXI images'
_diffrn_measurement_method '\w and \f scans'
_diffrn_orient_matrix_type 'CrysAlisPro convention (1999,Acta A55,543-557)'
_diffrn_orient_matrix_UB_11 0.0020736000
_diffrn_orient_matrix_UB_12 -0.0089003000
_diffrn_orient_matrix_UB_13 0.0384630000
_diffrn_orient_matrix_UB_21 -0.0545266000
_diffrn_orient_matrix_UB_22 -0.0157041000
_diffrn_orient_matrix_UB_23 0.0105474000
_diffrn_orient_matrix_UB_31 0.0207393000
_diffrn_orient_matrix_UB_32 -0.0419747000
_diffrn_orient_matrix_UB_33 0.0047169000
_diffrn_radiation_monochromator graphite
_diffrn_radiation_probe x-ray
_diffrn_radiation_type 'Mo K\a'
_diffrn_radiation_wavelength 0.71073
_diffrn_reflns_av_R_equivalents 0.1403
_diffrn_reflns_av_unetI/netI 0.0665
_diffrn_reflns_Laue_measured_fraction_full 1.000
_diffrn_reflns_Laue_measured_fraction_max 1.000
_diffrn_reflns_limit_h_max 14
_diffrn_reflns_limit_h_min -14
_diffrn_reflns_limit_k_max 20
_diffrn_reflns_limit_k_min -20
_diffrn_reflns_limit_l_max 23
_diffrn_reflns_limit_l_min -23
_diffrn_reflns_number 159688
_diffrn_reflns_point_group_measured_fraction_full 1.000
_diffrn_reflns_point_group_measured_fraction_max 1.000
_diffrn_reflns_theta_full 25.000
_diffrn_reflns_theta_max 25.000
_diffrn_reflns_theta_min 1.676
_diffrn_source 'fine-focus sealed X-ray tube'
_diffrn_source_type 'Enhance (Mo) X-ray Source'
_exptl_absorpt_coefficient_mu 0.217
_exptl_absorpt_correction_T_max 1.00000
_exptl_absorpt_correction_T_min 0.64162
_exptl_absorpt_correction_type multi-scan
_exptl_absorpt_process_details
;
CrysAlisPro 1.171.41.93a (Rigaku Oxford Diffraction, 2020)
Empirical absorption correction using spherical harmonics,
implemented in SCALE3 ABSPACK scaling algorithm.
;
_exptl_crystal_colour orange
_exptl_crystal_colour_primary orange
_exptl_crystal_density_diffrn 1.553
_exptl_crystal_description plate
_exptl_crystal_F_000 1760
_exptl_crystal_size_max 0.246
_exptl_crystal_size_mid 0.126
_exptl_crystal_size_min 0.027
_refine_diff_density_max 0.864
_refine_diff_density_min -0.496
_refine_diff_density_rms 0.066
_refine_ls_extinction_method none
_refine_ls_goodness_of_fit_ref 1.039
_refine_ls_hydrogen_treatment constr
_refine_ls_matrix_type full
_refine_ls_number_parameters 1049
_refine_ls_number_reflns 12931
_refine_ls_number_restraints 0
_refine_ls_restrained_S_all 1.039
_refine_ls_R_factor_all 0.1144
_refine_ls_R_factor_gt 0.0622
_refine_ls_shift/su_max 0.001
_refine_ls_shift/su_mean 0.000
_refine_ls_structure_factor_coef Fsqd
_refine_ls_weighting_details 'w=1/[\s^2^(Fo^2^)+(0.0984P)^2^+0.6235P] where P=(Fo^2^+2Fc^2^)/3'
_refine_ls_weighting_scheme calc
_refine_ls_wR_factor_gt 0.1606
_refine_ls_wR_factor_ref 0.1917
_reflns_Friedel_coverage 0.000
_reflns_number_gt 7727
_reflns_number_total 12931
_reflns_threshold_expression 'I > 2\s(I)'
_cod_data_source_file d3cc03987k2.cif
_cod_data_source_block x_box_autored
_cod_database_code 7132200
_shelx_shelxl_version_number 2018/3
_chemical_oxdiff_formula 'C41 H32 F12 N3 P2'
_shelx_space_group_comment
;
The symmetry employed for this shelxl refinement is uniquely defined
by the following loop, which should always be used as a source of
symmetry information in preference to the above space-group names.
They are only intended as comments.
;
_reflns_odcompleteness_completeness 80.19
_reflns_odcompleteness_iscentric 1
_reflns_odcompleteness_theta 36.87
_olex2_refinement_description
;
1. Fixed Uiso
 At 1.2 times of:
  All C(H) groups, All C(H,H) groups
 At 1.5 times of:
  All C(H,H,H) groups
2.a Secondary CH2 refined with riding coordinates:
 C7(H7A,H7B), C13(H13A,H13B), C41(H41A,H41B), C48(H48A,H48B)
2.b Aromatic/amide H refined with riding coordinates:
 C2(H2), C3(H3), C5(H5), C6(H6), C8(H8), C9(H9), C11(H11), C12(H12), C14(H14),
 C15(H15), C17(H17), C18(H18), C20(H20), C21(H21), C23(H23), C24(H24), C26(H26),
  C27(H27), C29(H29), C30(H30), C32(H32), C33(H33), C34(H34), C35(H35),
 C37(H37), C38(H38), C39(H39), C40(H40), C43(H43), C44(H44), C46(H46), C47(H47),
  C3(H3), C4(H4), C5(H5), C6(H6), C7(H7), C11(H11), C12(H12), C13(H13),
 C14(H14), C2(H2), C3(H3), C4(H4), C5(H5), C7(H7), C11(H11), C12(H12), C13(H13),
  C14(H14)
2.c Idealised Me refined as rotating group:
 C15(H15A,H15B,H15C), C15(H15A,H15B,H15C), C1(H1A,H1B,H1C), C1(H1A,H1B,H1C)
;
_olex2_submission_special_instructions 'No special instructions were received'
_oxdiff_exptl_absorpt_empirical_details
;
Empirical correction (ABSPACK) includes:
- Absorption correction using spherical harmonics
- Frame scaling
;
_oxdiff_exptl_absorpt_empirical_full_max 1.682
_oxdiff_exptl_absorpt_empirical_full_min 0.673

loop_
_space_group_symop_operation_xyz
'x, y, z'
'-x, -y, -z'

loop_
_atom_site_label
_atom_site_type_symbol
_atom_site_fract_x
_atom_site_fract_y
_atom_site_fract_z
_atom_site_U_iso_or_equiv
_atom_site_adp_type
_atom_site_occupancy
_atom_site_site_symmetry_order
_atom_site_calc_flag
_atom_site_refinement_flags_posn
_atom_site_refinement_flags_adp
_atom_site_refinement_flags_occupancy
_atom_site_disorder_assembly
_atom_site_disorder_group
P1_1 P 1.15136(9) 0.17944(6) 0.22734(6) 0.0380(3) Uani 1 1 d . . . . .
F1_1 F 1.27412(19) 0.19488(15) 0.23415(16) 0.0622(7) Uani 1 1 d . . . . .
F2_1 F 1.0291(2) 0.16440(16) 0.22201(15) 0.0650(7) Uani 1 1 d . . . . .
F3_1 F 1.1956(2) 0.10437(15) 0.19931(15) 0.0678(8) Uani 1 1 d . . . . .
F4_1 F 1.1095(2) 0.25527(14) 0.25506(14) 0.0582(7) Uani 1 1 d . . . . .
F5_1 F 1.1690(2) 0.24601(16) 0.14169(14) 0.0682(8) Uani 1 1 d . . . . .
F6_1 F 1.1345(2) 0.11206(15) 0.31283(13) 0.0672(8) Uani 1 1 d . . . . .
P1_2 P 0.37608(9) 0.33982(6) 0.76009(6) 0.0403(3) Uani 1 1 d . . . . .
F1_2 F 0.3871(2) 0.39451(15) 0.67114(14) 0.0699(8) Uani 1 1 d . . . . .
F2_2 F 0.5005(2) 0.35882(19) 0.75641(19) 0.0825(9) Uani 1 1 d . . . . .
F3_2 F 0.3634(3) 0.28536(17) 0.84836(14) 0.0761(9) Uani 1 1 d . . . . .
F4_2 F 0.3374(2) 0.42356(15) 0.77652(15) 0.0681(8) Uani 1 1 d . . . . .
F5_2 F 0.41306(19) 0.25532(13) 0.74391(13) 0.0501(6) Uani 1 1 d . . . . .
F6_2 F 0.25150(19) 0.32018(16) 0.76179(15) 0.0624(7) Uani 1 1 d . . . . .
P1_3 P 0.35318(9) 0.52033(7) 0.10858(6) 0.0403(3) Uani 1 1 d . . . . .
F1_3 F 0.4359(2) 0.44178(16) 0.13470(16) 0.0734(8) Uani 1 1 d . . . . .
F2_3 F 0.41044(19) 0.54637(15) 0.02276(13) 0.0549(7) Uani 1 1 d . . . . .
F3_3 F 0.2918(2) 0.49732(14) 0.19349(12) 0.0539(6) Uani 1 1 d . . . . .
F4_3 F 0.43408(19) 0.58121(16) 0.11972(14) 0.0599(7) Uani 1 1 d . . . . .
F5_3 F 0.2703(2) 0.46005(14) 0.09801(14) 0.0561(7) Uani 1 1 d . . . . .
F6_3 F 0.26824(18) 0.60028(13) 0.08282(12) 0.0453(6) Uani 1 1 d . . . . .
P1_4 P 1.11373(10) 0.01657(7) 0.86462(6) 0.0476(3) Uani 1 1 d . . . . .
F1_4 F 1.0144(2) 0.04113(17) 0.91757(14) 0.0708(8) Uani 1 1 d . . . . .
F2_4 F 1.0337(3) 0.0006(3) 0.8201(2) 0.1474(18) Uani 1 1 d . . . . .
F3_4 F 1.1068(4) -0.0789(2) 0.9181(2) 0.155(2) Uani 1 1 d . . . . .
F4_4 F 1.1981(3) 0.0349(3) 0.9065(2) 0.1387(18) Uani 1 1 d . . . . .
F5_4 F 1.1216(3) 0.11402(17) 0.80900(18) 0.1029(12) Uani 1 1 d . . . . .
F6_4 F 1.2118(2) -0.00444(17) 0.80832(16) 0.0757(9) Uani 1 1 d . . . . .
N1_5 N 0.4811(2) -0.00489(17) 0.79640(16) 0.0286(7) Uani 1 1 d . . . . .
N2_5 N 0.7982(2) 0.24993(18) 0.84232(16) 0.0309(7) Uani 1 1 d . . . . .
N3_5 N 0.7045(3) 0.24119(18) 0.16036(16) 0.0320(7) Uani 1 1 d . . . . .
N4_5 N 1.0044(2) 0.50942(17) 0.20449(16) 0.0298(7) Uani 1 1 d . . . . .
C1_5 C 0.5329(3) 0.0270(2) 0.89839(19) 0.0289(8) Uani 1 1 d . . . . .
C2_5 C 0.4923(3) 0.1034(2) 0.90544(19) 0.0331(9) Uani 1 1 d . . . . .
H2_5 H 0.417255 0.119199 0.902684 0.040 Uiso 1 1 calc R U . . .
C3_5 C 0.5605(3) 0.1564(2) 0.91643(19) 0.0321(9) Uani 1 1 d . . . . .
H3_5 H 0.532072 0.208592 0.920901 0.039 Uiso 1 1 calc R U . . .
C4_5 C 0.6704(3) 0.1342(2) 0.92099(18) 0.0311(9) Uani 1 1 d . . . . .
C5_5 C 0.7095(3) 0.0561(2) 0.9170(2) 0.0353(9) Uani 1 1 d . . . . .
H5_5 H 0.783742 0.039070 0.922082 0.042 Uiso 1 1 calc R U . . .
C6_5 C 0.6420(3) 0.0033(2) 0.90576(19) 0.0324(9) Uani 1 1 d . . . . .
H6_5 H 0.670016 -0.049760 0.902999 0.039 Uiso 1 1 calc R U . . .
C7_5 C 0.4614(3) -0.0265(2) 0.87986(19) 0.0330(9) Uani 1 1 d . . . . .
H7A_5 H 0.477701 -0.088305 0.906818 0.040 Uiso 1 1 calc R U . . .
H7B_5 H 0.383073 -0.015576 0.897025 0.040 Uiso 1 1 calc R U . . .
C8_5 C 0.5522(3) -0.0513(2) 0.7659(2) 0.0328(9) Uani 1 1 d . . . . .
H8_5 H 0.585875 -0.101318 0.798043 0.039 Uiso 1 1 calc R U . . .
C9_5 C 0.5773(3) -0.0275(2) 0.6888(2) 0.0327(9) Uani 1 1 d . . . . .
H9_5 H 0.628746 -0.061046 0.668450 0.039 Uiso 1 1 calc R U . . .
C10_5 C 0.5287(3) 0.0445(2) 0.6402(2) 0.0273(8) Uani 1 1 d . . . . .
C11_5 C 0.4534(3) 0.0898(2) 0.6743(2) 0.0378(10) Uani 1 1 d . . . . .
H11_5 H 0.416445 0.138890 0.643627 0.045 Uiso 1 1 calc R U . . .
C12_5 C 0.4320(3) 0.0651(2) 0.7508(2) 0.0393(10) Uani 1 1 d . . . . .
H12_5 H 0.381288 0.097874 0.772506 0.047 Uiso 1 1 calc R U . . .
C13_5 C 0.7484(3) 0.1973(2) 0.9225(2) 0.0356(9) Uani 1 1 d . . . . .
H13A_5 H 0.708234 0.235242 0.946931 0.043 Uiso 1 1 calc R U . . .
H13B_5 H 0.806864 0.165974 0.951678 0.043 Uiso 1 1 calc R U . . .
C14_5 C 0.7404(3) 0.3175(2) 0.8003(2) 0.0331(9) Uani 1 1 d . . . . .
H14_5 H 0.675038 0.336683 0.823929 0.040 Uiso 1 1 calc R U . . .
C15_5 C 0.7751(3) 0.3582(2) 0.7246(2) 0.0294(8) Uani 1 1 d . . . . .
H15_5 H 0.734176 0.406014 0.695858 0.035 Uiso 1 1 calc R U . . .
C16_5 C 0.8708(3) 0.3303(2) 0.68834(19) 0.0273(8) Uani 1 1 d . . . . .
C17_5 C 0.9309(3) 0.2638(2) 0.7347(2) 0.0336(9) Uani 1 1 d . . . . .
H17_5 H 0.998913 0.245623 0.713158 0.040 Uiso 1 1 calc R U . . .
C18_5 C 0.8933(3) 0.2245(2) 0.8105(2) 0.0342(9) Uani 1 1 d . . . . .
H18_5 H 0.934854 0.178731 0.841069 0.041 Uiso 1 1 calc R U . . .
C19_5 C 0.5554(3) 0.0733(2) 0.55689(19) 0.0260(8) Uani 1 1 d . . . . .
C20_5 C 0.6171(3) 0.0214(2) 0.52195(19) 0.0278(8) Uani 1 1 d . . . . .
H20_5 H 0.642695 -0.033650 0.552189 0.033 Uiso 1 1 calc R U . . .
C21_5 C 0.6408(3) 0.0497(2) 0.4441(2) 0.0297(8) Uani 1 1 d . . . . .
H21_5 H 0.683073 0.013680 0.421730 0.036 Uiso 1 1 calc R U . . .
C22_5 C 0.6045(3) 0.1295(2) 0.39764(19) 0.0258(8) Uani 1 1 d . . . . .
C23_5 C 0.5427(3) 0.1810(2) 0.4327(2) 0.0294(8) Uani 1 1 d . . . . .
H23_5 H 0.516578 0.235866 0.402335 0.035 Uiso 1 1 calc R U . . .
C24_5 C 0.5192(3) 0.1537(2) 0.5103(2) 0.0290(8) Uani 1 1 d . . . . .
H24_5 H 0.477698 0.190195 0.532567 0.035 Uiso 1 1 calc R U . . .
C25_5 C 0.9006(3) 0.3658(2) 0.60484(19) 0.0255(8) Uani 1 1 d . . . . .
C26_5 C 0.8619(3) 0.4459(2) 0.5601(2) 0.0287(8) Uani 1 1 d . . . . .
H26_5 H 0.819723 0.480905 0.583676 0.034 Uiso 1 1 calc R U . . .
C27_5 C 0.8839(3) 0.4756(2) 0.4818(2) 0.0276(8) Uani 1 1 d . . . . .
H27_5 H 0.856522 0.530471 0.452563 0.033 Uiso 1 1 calc R U . . .
C28_5 C 0.9458(3) 0.4258(2) 0.44503(19) 0.0259(8) Uani 1 1 d . . . . .
C29_5 C 0.9855(3) 0.3456(2) 0.4903(2) 0.0287(8) Uani 1 1 d . . . . .
H29_5 H 1.028309 0.310561 0.467050 0.034 Uiso 1 1 calc R U . . .
C30_5 C 0.9634(3) 0.3169(2) 0.56807(19) 0.0273(8) Uani 1 1 d . . . . .
H30_5 H 0.991627 0.262475 0.597409 0.033 Uiso 1 1 calc R U . . .
C31_5 C 0.6336(3) 0.1629(2) 0.3148(2) 0.0283(8) Uani 1 1 d . . . . .
C32_5 C 0.7288(3) 0.1352(2) 0.2788(2) 0.0321(9) Uani 1 1 d . . . . .
H32_5 H 0.770416 0.087958 0.307504 0.039 Uiso 1 1 calc R U . . .
C33_5 C 0.7627(3) 0.1756(2) 0.2022(2) 0.0362(9) Uani 1 1 d . . . . .
H33_5 H 0.828374 0.156832 0.178626 0.043 Uiso 1 1 calc R U . . .
C34_5 C 0.6088(3) 0.2660(2) 0.1923(2) 0.0362(9) Uani 1 1 d . . . . .
H34_5 H 0.566145 0.310643 0.161528 0.043 Uiso 1 1 calc R U . . .
C35_5 C 0.5721(3) 0.2281(2) 0.2681(2) 0.0341(9) Uani 1 1 d . . . . .
H35_5 H 0.503837 0.246166 0.289448 0.041 Uiso 1 1 calc R U . . .
C36_5 C 0.9678(3) 0.4558(2) 0.36165(19) 0.0255(8) Uani 1 1 d . . . . .
C37_5 C 0.9131(3) 0.5270(2) 0.3153(2) 0.0339(9) Uani 1 1 d . . . . .
H37_5 H 0.860999 0.558316 0.337744 0.041 Uiso 1 1 calc R U . . .
C38_5 C 0.9331(3) 0.5522(2) 0.2387(2) 0.0340(9) Uani 1 1 d . . . . .
H38_5 H 0.895593 0.601374 0.208689 0.041 Uiso 1 1 calc R U . . .
C39_5 C 1.0597(3) 0.4411(2) 0.2470(2) 0.0376(9) Uani 1 1 d . . . . .
H39_5 H 1.110970 0.410930 0.222984 0.045 Uiso 1 1 calc R U . . .
C40_5 C 1.0435(3) 0.4143(2) 0.3241(2) 0.0342(9) Uani 1 1 d . . . . .
H40_5 H 1.084630 0.366479 0.352542 0.041 Uiso 1 1 calc R U . . .
C41_5 C 0.7535(3) 0.2943(2) 0.0803(2) 0.0395(10) Uani 1 1 d . . . . .
H41A_5 H 0.694495 0.322457 0.050526 0.047 Uiso 1 1 calc R U . . .
H41B_5 H 0.798023 0.257282 0.056544 0.047 Uiso 1 1 calc R U . . .
C42_5 C 0.8249(3) 0.3611(2) 0.08180(19) 0.0348(9) Uani 1 1 d . . . . .
C43_5 C 0.9366(3) 0.3458(2) 0.08340(19) 0.0340(9) Uani 1 1 d . . . . .
H43_5 H 0.970025 0.295665 0.077346 0.041 Uiso 1 1 calc R U . . .
C44_5 C 0.9998(3) 0.4028(2) 0.0937(2) 0.0343(9) Uani 1 1 d . . . . .
H44_5 H 1.076348 0.391984 0.093821 0.041 Uiso 1 1 calc R U . . .
C45_5 C 0.9516(3) 0.4755(2) 0.10380(18) 0.0291(8) Uani 1 1 d . . . . .
C46_5 C 0.8404(3) 0.4926(2) 0.0996(2) 0.0348(9) Uani 1 1 d . . . . .
H46_5 H 0.807413 0.543331 0.104697 0.042 Uiso 1 1 calc R U . . .
C47_5 C 0.7779(3) 0.4366(2) 0.0883(2) 0.0365(9) Uani 1 1 d . . . . .
H47_5 H 0.702359 0.449382 0.084841 0.044 Uiso 1 1 calc R U . . .
C48_5 C 1.0184(3) 0.5337(2) 0.12112(19) 0.0347(9) Uani 1 1 d . . . . .
H48A_5 H 1.097096 0.528901 0.100536 0.042 Uiso 1 1 calc R U . . .
H48B_5 H 0.994285 0.594190 0.096582 0.042 Uiso 1 1 calc R U . . .
C1_6 C 1.1883(3) 0.1711(2) 0.5582(2) 0.0300(9) Uani 1 1 d . . . . .
C2_6 C 1.1822(3) 0.1566(2) 0.4913(2) 0.0327(9) Uani 1 1 d . . . . .
C3_6 C 1.1271(3) 0.0830(2) 0.4984(2) 0.0364(9) Uani 1 1 d . . . . .
H3_6 H 1.123732 0.073164 0.454065 0.044 Uiso 1 1 calc R U . . .
C4_6 C 1.0792(3) 0.0263(2) 0.5663(2) 0.0392(10) Uani 1 1 d . . . . .
H4_6 H 1.043089 -0.022744 0.569381 0.047 Uiso 1 1 calc R U . . .
C5_6 C 1.0830(3) 0.0405(2) 0.6332(2) 0.0392(10) Uani 1 1 d . . . . .
H5_6 H 1.047722 0.001541 0.680867 0.047 Uiso 1 1 calc R U . . .
C6_6 C 1.1371(3) 0.1098(2) 0.6289(2) 0.0345(9) Uani 1 1 d . . . . .
H6_6 H 1.140703 0.117415 0.674195 0.041 Uiso 1 1 calc R U . . .
C7_6 C 1.2302(3) 0.2152(2) 0.4204(2) 0.0331(9) Uani 1 1 d . . . . .
H7_6 H 1.225812 0.205257 0.376248 0.040 Uiso 1 1 calc R U . . .
C8_6 C 1.2846(3) 0.2879(2) 0.4132(2) 0.0346(9) Uani 1 1 d . . . . .
C9_6 C 1.2888(3) 0.3031(2) 0.4798(2) 0.0324(9) Uani 1 1 d . . . . .
C10_6 C 1.2415(3) 0.2451(2) 0.5516(2) 0.0316(9) Uani 1 1 d . . . . .
C11_6 C 1.3356(3) 0.3466(2) 0.3412(2) 0.0400(10) Uani 1 1 d . . . . .
H11_6 H 1.330776 0.337155 0.296945 0.048 Uiso 1 1 calc R U . . .
C12_6 C 1.3906(3) 0.4156(2) 0.3349(2) 0.0429(10) Uani 1 1 d . . . . .
H12_6 H 1.425881 0.453158 0.286583 0.051 Uiso 1 1 calc R U . . .
C13_6 C 1.3960(3) 0.4320(2) 0.3994(3) 0.0457(11) Uani 1 1 d . . . . .
H13_6 H 1.434461 0.480940 0.394344 0.055 Uiso 1 1 calc R U . . .
C14_6 C 1.3465(3) 0.3782(2) 0.4696(2) 0.0359(9) Uani 1 1 d . . . . .
H14_6 H 1.350338 0.390877 0.512429 0.043 Uiso 1 1 calc R U . . .
C15_6 C 1.2450(3) 0.2644(2) 0.6204(2) 0.0410(10) Uani 1 1 d . . . . .
H15A_6 H 1.191669 0.310354 0.621881 0.061 Uiso 1 1 calc R U . . .
H15B_6 H 1.319028 0.282982 0.617865 0.061 Uiso 1 1 calc R U . . .
H15C_6 H 1.226467 0.212449 0.666202 0.061 Uiso 1 1 calc R U . . .
C1_7 C 0.7278(3) 0.3150(2) 0.4376(2) 0.0309(9) Uani 1 1 d . . . . .
C2_7 C 0.7020(3) 0.3794(2) 0.3692(2) 0.0372(9) Uani 1 1 d . . . . .
H2_7 H 0.651920 0.424465 0.371639 0.045 Uiso 1 1 calc R U . . .
C3_7 C 0.7471(3) 0.3779(2) 0.3004(2) 0.0426(10) Uani 1 1 d . . . . .
H3_7 H 0.726614 0.420881 0.255738 0.051 Uiso 1 1 calc R U . . .
C4_7 C 0.8241(4) 0.3131(2) 0.2947(2) 0.0441(10) Uani 1 1 d . . . . .
H4_7 H 0.857336 0.313838 0.246341 0.053 Uiso 1 1 calc R U . . .
C5_7 C 0.8504(3) 0.2500(2) 0.3582(2) 0.0385(10) Uani 1 1 d . . . . .
H5_7 H 0.902062 0.206589 0.353781 0.046 Uiso 1 1 calc R U . . .
C6_7 C 0.8024(3) 0.2472(2) 0.4313(2) 0.0300(8) Uani 1 1 d . . . . .
C7_7 C 0.8271(3) 0.1809(2) 0.4970(2) 0.0325(9) Uani 1 1 d . . . . .
H7_7 H 0.877427 0.136741 0.492481 0.039 Uiso 1 1 calc R U . . .
C8_7 C 0.7803(3) 0.1776(2) 0.5686(2) 0.0306(8) Uani 1 1 d . . . . .
C9_7 C 0.7068(3) 0.2453(2) 0.5755(2) 0.0291(8) Uani 1 1 d . . . . .
C10_7 C 0.6828(3) 0.3145(2) 0.5103(2) 0.0302(8) Uani 1 1 d . . . . .
C11_7 C 0.8055(3) 0.1094(2) 0.6354(2) 0.0376(9) Uani 1 1 d . . . . .
H11_7 H 0.854548 0.064579 0.630986 0.045 Uiso 1 1 calc R U . . .
C12_7 C 0.7609(3) 0.1075(2) 0.7049(2) 0.0420(10) Uani 1 1 d . . . . .
H12_7 H 0.779872 0.062054 0.748657 0.050 Uiso 1 1 calc R U . . .
C13_7 C 0.6864(3) 0.1725(2) 0.7127(2) 0.0401(10) Uani 1 1 d . . . . .
H13_7 H 0.654168 0.170008 0.761805 0.048 Uiso 1 1 calc R U . . .
C14_7 C 0.6604(3) 0.2385(2) 0.6506(2) 0.0355(9) Uani 1 1 d . . . . .
H14_7 H 0.609811 0.281573 0.657199 0.043 Uiso 1 1 calc R U . . .
C15_7 C 0.6098(3) 0.3871(2) 0.5194(2) 0.0413(10) Uani 1 1 d . . . . .
H15A_7 H 0.606672 0.432656 0.469448 0.062 Uiso 1 1 calc R U . . .
H15B_7 H 0.639782 0.410417 0.550591 0.062 Uiso 1 1 calc R U . . .
H15C_7 H 0.535598 0.365493 0.543926 0.062 Uiso 1 1 calc R U . . .
N1_8 N 0.4995(3) 0.7611(2) -0.0666(2) 0.0579(11) Uani 1 1 d . . . . .
C1_8 C 0.6421(3) 0.6525(3) 0.0015(2) 0.0490(11) Uani 1 1 d . . . . .
H1A_8 H 0.716631 0.669854 -0.026155 0.073 Uiso 1 1 calc R U . . .
H1B_8 H 0.627576 0.595102 0.004227 0.073 Uiso 1 1 calc R U . . .
H1C_8 H 0.635845 0.651146 0.052877 0.073 Uiso 1 1 calc R U . . .
C2_8 C 0.5630(4) 0.7137(3) -0.0374(2) 0.0427(10) Uani 1 1 d . . . . .
N1_9 N 0.9990(4) -0.2551(2) 1.0669(2) 0.0658(12) Uani 1 1 d . . . . .
C1_9 C 0.8520(4) -0.1551(3) 0.9975(3) 0.0674(14) Uani 1 1 d . . . . .
H1A_9 H 0.863117 -0.152509 0.945489 0.101 Uiso 1 1 calc R U . . .
H1B_9 H 0.858558 -0.097273 0.996565 0.101 Uiso 1 1 calc R U . . .
H1C_9 H 0.778559 -0.177468 1.023645 0.101 Uiso 1 1 calc R U . . .
C2_9 C 0.9339(4) -0.2112(3) 1.0368(2) 0.0473(11) Uani 1 1 d . . . . .

loop_
_atom_site_aniso_label
_atom_site_aniso_U_11
_atom_site_aniso_U_22
_atom_site_aniso_U_33
_atom_site_aniso_U_23
_atom_site_aniso_U_13
_atom_site_aniso_U_12
P1_1 0.0449(7) 0.0321(5) 0.0337(6) -0.0109(5) -0.0069(5) 0.0086(5)
F1_1 0.0449(15) 0.0576(15) 0.086(2) -0.0301(14) -0.0166(14) 0.0113(12)
F2_1 0.0531(17) 0.0697(17) 0.078(2) -0.0297(15) -0.0199(14) -0.0015(13)
F3_1 0.088(2) 0.0584(15) 0.0723(19) -0.0417(14) -0.0262(16) 0.0308(14)
F4_1 0.0602(17) 0.0477(14) 0.0708(18) -0.0334(13) -0.0038(14) 0.0140(12)
F5_1 0.0753(19) 0.0644(16) 0.0379(15) 0.0018(12) -0.0022(13) 0.0188(14)
F6_1 0.102(2) 0.0508(15) 0.0366(15) -0.0024(12) -0.0131(15) -0.0048(14)
P1_2 0.0421(7) 0.0412(6) 0.0426(7) -0.0211(5) -0.0144(5) 0.0145(5)
F1_2 0.104(2) 0.0567(15) 0.0433(16) -0.0135(13) -0.0115(15) -0.0043(15)
F2_2 0.0483(17) 0.106(2) 0.128(3) -0.078(2) -0.0295(17) 0.0070(15)
F3_2 0.111(2) 0.0753(18) 0.0398(16) -0.0210(14) -0.0240(16) 0.0324(17)
F4_2 0.090(2) 0.0523(15) 0.077(2) -0.0411(14) -0.0282(16) 0.0285(14)
F5_2 0.0494(15) 0.0463(13) 0.0642(17) -0.0333(12) -0.0135(12) 0.0174(11)
F6_2 0.0402(15) 0.0710(17) 0.082(2) -0.0380(15) -0.0118(14) 0.0142(13)
P1_3 0.0430(7) 0.0444(6) 0.0338(6) -0.0166(5) -0.0052(5) 0.0026(5)
F1_3 0.079(2) 0.0696(17) 0.071(2) -0.0253(15) -0.0288(16) 0.0312(15)
F2_3 0.0555(16) 0.0680(16) 0.0393(15) -0.0237(12) 0.0016(12) 0.0024(13)
F3_3 0.0636(17) 0.0580(14) 0.0307(13) -0.0106(11) -0.0023(12) 0.0037(12)
F4_3 0.0453(15) 0.0844(18) 0.0664(18) -0.0465(15) -0.0070(13) -0.0058(13)
F5_3 0.0577(16) 0.0515(14) 0.0687(18) -0.0346(13) -0.0064(13) -0.0040(12)
F6_3 0.0509(15) 0.0422(12) 0.0416(14) -0.0152(11) -0.0104(11) 0.0063(11)
P1_4 0.0540(8) 0.0521(7) 0.0380(7) -0.0207(6) -0.0031(6) -0.0015(6)
F1_4 0.0661(18) 0.0846(19) 0.0470(17) -0.0177(14) -0.0005(14) 0.0185(15)
F2_4 0.093(3) 0.281(5) 0.123(3) -0.132(4) 0.003(2) -0.070(3)
F3_4 0.235(5) 0.065(2) 0.091(3) -0.0004(19) 0.061(3) 0.041(3)
F4_4 0.079(2) 0.261(5) 0.164(4) -0.168(4) -0.068(3) 0.068(3)
F5_4 0.129(3) 0.0566(17) 0.088(2) -0.0137(16) 0.032(2) 0.0033(18)
F6_4 0.081(2) 0.0731(18) 0.079(2) -0.0495(16) 0.0191(16) -0.0032(15)
N1_5 0.0315(18) 0.0294(16) 0.0218(17) -0.0066(13) -0.0047(13) -0.0004(13)
N2_5 0.0373(19) 0.0340(16) 0.0244(17) -0.0134(14) -0.0081(14) 0.0008(14)
N3_5 0.042(2) 0.0337(16) 0.0212(17) -0.0098(14) -0.0090(15) 0.0006(15)
N4_5 0.0301(17) 0.0283(15) 0.0273(18) -0.0073(13) -0.0047(14) 0.0008(13)
C1_5 0.034(2) 0.0315(19) 0.0168(19) -0.0063(15) -0.0011(16) 0.0023(16)
C2_5 0.030(2) 0.041(2) 0.024(2) -0.0115(17) -0.0010(17) 0.0081(17)
C3_5 0.039(2) 0.035(2) 0.021(2) -0.0109(16) -0.0054(17) 0.0093(18)
C4_5 0.046(2) 0.0316(19) 0.0138(19) -0.0069(15) -0.0029(17) -0.0014(17)
C5_5 0.035(2) 0.037(2) 0.030(2) -0.0088(17) -0.0104(18) 0.0100(18)
C6_5 0.043(2) 0.0275(18) 0.021(2) -0.0061(16) -0.0036(17) 0.0076(17)
C7_5 0.037(2) 0.034(2) 0.021(2) -0.0036(16) -0.0018(17) 0.0003(17)
C8_5 0.034(2) 0.0299(19) 0.030(2) -0.0081(17) -0.0066(17) 0.0066(16)
C9_5 0.033(2) 0.0320(19) 0.032(2) -0.0127(17) -0.0043(18) 0.0054(17)
C10_5 0.0222(19) 0.0285(18) 0.032(2) -0.0114(16) -0.0066(16) -0.0022(15)
C11_5 0.044(2) 0.037(2) 0.029(2) -0.0114(18) -0.0092(19) 0.0183(18)
C12_5 0.044(2) 0.033(2) 0.035(2) -0.0107(18) -0.0040(19) 0.0132(18)
C13_5 0.048(3) 0.037(2) 0.022(2) -0.0125(17) -0.0073(18) 0.0025(18)
C14_5 0.038(2) 0.034(2) 0.033(2) -0.0175(17) -0.0096(18) 0.0050(17)
C15_5 0.031(2) 0.0274(18) 0.029(2) -0.0106(16) -0.0056(17) 0.0024(16)
C16_5 0.027(2) 0.0302(18) 0.029(2) -0.0138(16) -0.0088(16) 0.0007(15)
C17_5 0.029(2) 0.040(2) 0.032(2) -0.0137(18) -0.0094(18) 0.0045(17)
C18_5 0.037(2) 0.035(2) 0.030(2) -0.0114(17) -0.0110(18) 0.0063(17)
C19_5 0.0178(19) 0.0321(19) 0.029(2) -0.0123(16) -0.0037(15) -0.0016(15)
C20_5 0.027(2) 0.0277(18) 0.027(2) -0.0083(16) -0.0083(16) 0.0028(15)
C21_5 0.029(2) 0.0304(19) 0.032(2) -0.0141(17) -0.0047(17) 0.0009(16)
C22_5 0.0215(19) 0.0269(18) 0.029(2) -0.0093(16) -0.0076(16) -0.0015(15)
C23_5 0.031(2) 0.0273(18) 0.030(2) -0.0097(16) -0.0089(17) 0.0022(16)
C24_5 0.024(2) 0.0290(18) 0.035(2) -0.0141(16) -0.0043(17) 0.0024(15)
C25_5 0.0191(19) 0.0282(18) 0.029(2) -0.0102(16) -0.0057(15) 0.0003(15)
C26_5 0.025(2) 0.0295(18) 0.034(2) -0.0151(17) -0.0057(17) 0.0011(15)
C27_5 0.025(2) 0.0273(18) 0.029(2) -0.0097(16) -0.0069(16) 0.0019(15)
C28_5 0.0224(19) 0.0280(18) 0.029(2) -0.0108(16) -0.0080(16) -0.0005(15)
C29_5 0.026(2) 0.0287(18) 0.031(2) -0.0122(16) -0.0036(17) 0.0025(15)
C30_5 0.025(2) 0.0249(17) 0.028(2) -0.0054(15) -0.0094(16) 0.0051(15)
C31_5 0.033(2) 0.0263(18) 0.029(2) -0.0136(16) -0.0076(17) 0.0013(16)
C32_5 0.039(2) 0.0270(18) 0.027(2) -0.0073(16) -0.0048(18) 0.0004(16)
C33_5 0.042(2) 0.035(2) 0.035(2) -0.0191(18) -0.0054(19) 0.0035(18)
C34_5 0.039(2) 0.038(2) 0.031(2) -0.0114(18) -0.0133(19) 0.0084(18)
C35_5 0.031(2) 0.041(2) 0.029(2) -0.0123(18) -0.0069(17) 0.0062(17)
C36_5 0.0217(19) 0.0258(18) 0.029(2) -0.0107(16) -0.0029(16) -0.0020(15)
C37_5 0.034(2) 0.0328(19) 0.034(2) -0.0130(17) -0.0080(18) 0.0088(17)
C38_5 0.035(2) 0.0316(19) 0.031(2) -0.0076(17) -0.0099(18) 0.0072(17)
C39_5 0.040(2) 0.034(2) 0.034(2) -0.0101(18) -0.0056(19) 0.0101(18)
C40_5 0.035(2) 0.034(2) 0.027(2) -0.0063(17) -0.0069(17) 0.0110(17)
C41_5 0.055(3) 0.041(2) 0.025(2) -0.0145(18) -0.0104(19) -0.0010(19)
C42_5 0.045(3) 0.038(2) 0.018(2) -0.0058(16) -0.0080(17) 0.0041(18)
C43_5 0.048(3) 0.0313(19) 0.016(2) -0.0061(16) 0.0007(17) 0.0035(18)
C44_5 0.038(2) 0.034(2) 0.025(2) -0.0082(17) 0.0009(17) 0.0034(17)
C45_5 0.038(2) 0.0297(19) 0.0132(18) -0.0038(15) -0.0014(16) 0.0025(16)
C46_5 0.047(3) 0.0290(19) 0.026(2) -0.0075(16) -0.0099(18) 0.0100(18)
C47_5 0.042(2) 0.036(2) 0.031(2) -0.0089(17) -0.0148(19) 0.0079(18)
C48_5 0.039(2) 0.034(2) 0.022(2) -0.0035(16) -0.0017(17) 0.0013(17)
C1_6 0.024(2) 0.035(2) 0.031(2) -0.0128(17) -0.0092(17) 0.0112(16)
C2_6 0.027(2) 0.035(2) 0.038(2) -0.0158(18) -0.0098(18) 0.0078(16)
C3_6 0.030(2) 0.045(2) 0.042(3) -0.024(2) -0.0110(19) 0.0055(18)
C4_6 0.030(2) 0.041(2) 0.049(3) -0.019(2) -0.008(2) 0.0012(18)
C5_6 0.032(2) 0.040(2) 0.040(3) -0.0111(19) -0.0061(19) 0.0055(18)
C6_6 0.034(2) 0.041(2) 0.032(2) -0.0162(18) -0.0135(18) 0.0102(18)
C7_6 0.028(2) 0.044(2) 0.031(2) -0.0173(18) -0.0109(17) 0.0098(18)
C8_6 0.029(2) 0.042(2) 0.035(2) -0.0168(18) -0.0109(18) 0.0111(17)
C9_6 0.025(2) 0.038(2) 0.038(2) -0.0174(18) -0.0108(17) 0.0099(17)
C10_6 0.030(2) 0.037(2) 0.030(2) -0.0157(17) -0.0097(17) 0.0094(17)
C11_6 0.033(2) 0.048(2) 0.033(2) -0.0103(19) -0.0092(19) 0.0108(19)
C12_6 0.036(2) 0.041(2) 0.044(3) -0.008(2) -0.009(2) 0.0046(19)
C13_6 0.037(2) 0.037(2) 0.062(3) -0.016(2) -0.014(2) 0.0077(19)
C14_6 0.027(2) 0.040(2) 0.044(3) -0.0189(19) -0.0092(19) 0.0039(18)
C15_6 0.044(3) 0.045(2) 0.041(3) -0.022(2) -0.013(2) 0.0053(19)
C1_7 0.030(2) 0.0342(19) 0.031(2) -0.0144(17) -0.0045(17) -0.0079(16)
C2_7 0.036(2) 0.037(2) 0.038(2) -0.0133(18) -0.0078(19) -0.0023(18)
C3_7 0.051(3) 0.041(2) 0.032(2) -0.0067(19) -0.008(2) -0.012(2)
C4_7 0.057(3) 0.048(2) 0.028(2) -0.016(2) 0.000(2) -0.011(2)
C5_7 0.039(2) 0.041(2) 0.041(3) -0.024(2) 0.0028(19) -0.0062(18)
C6_7 0.030(2) 0.035(2) 0.029(2) -0.0169(17) -0.0005(17) -0.0064(16)
C7_7 0.030(2) 0.035(2) 0.036(2) -0.0179(18) -0.0021(18) -0.0007(16)
C8_7 0.028(2) 0.0321(19) 0.033(2) -0.0129(17) -0.0050(17) -0.0052(16)
C9_7 0.027(2) 0.0355(19) 0.028(2) -0.0164(17) -0.0015(16) -0.0053(16)
C10_7 0.023(2) 0.036(2) 0.036(2) -0.0176(18) -0.0046(17) -0.0022(16)
C11_7 0.033(2) 0.037(2) 0.041(3) -0.0136(19) -0.0040(19) -0.0033(17)
C12_7 0.045(3) 0.040(2) 0.033(2) -0.0039(19) -0.009(2) -0.0093(19)
C13_7 0.045(3) 0.047(2) 0.028(2) -0.0139(19) -0.0015(19) -0.013(2)
C14_7 0.033(2) 0.044(2) 0.036(2) -0.0232(19) -0.0013(18) -0.0054(18)
C15_7 0.035(2) 0.045(2) 0.047(3) -0.022(2) -0.008(2) 0.0078(18)
N1_8 0.080(3) 0.041(2) 0.054(3) -0.0139(18) -0.029(2) 0.010(2)
C1_8 0.044(3) 0.050(2) 0.050(3) -0.020(2) -0.004(2) 0.006(2)
C2_8 0.054(3) 0.041(2) 0.035(2) -0.018(2) -0.005(2) -0.006(2)
N1_9 0.088(3) 0.038(2) 0.077(3) -0.019(2) -0.040(3) 0.011(2)
C1_9 0.064(3) 0.063(3) 0.081(4) -0.029(3) -0.030(3) 0.015(3)
C2_9 0.060(3) 0.039(2) 0.051(3) -0.023(2) -0.015(2) 0.003(2)

loop_
_atom_type_symbol
_atom_type_description
_atom_type_scat_dispersion_real
_atom_type_scat_dispersion_imag
_atom_type_scat_source
C C 0.0033 0.0016 'International Tables Vol C Tables 4.2.6.8 and 6.1.1.4'
H H 0.0000 0.0000 'International Tables Vol C Tables 4.2.6.8 and 6.1.1.4'
F F 0.0171 0.0103 'International Tables Vol C Tables 4.2.6.8 and 6.1.1.4'
N N 0.0061 0.0033 'International Tables Vol C Tables 4.2.6.8 and 6.1.1.4'
P P 0.1023 0.0942 'International Tables Vol C Tables 4.2.6.8 and 6.1.1.4'

loop_
_geom_angle_atom_site_label_1
_geom_angle_atom_site_label_2
_geom_angle_atom_site_label_3
_geom_angle
_geom_angle_site_symmetry_1
_geom_angle_site_symmetry_3
_geom_angle_publ_flag
F2_1 P1_1 F1_1 178.95(15) . . ?
F2_1 P1_1 F3_1 91.06(14) . . ?
F2_1 P1_1 F4_1 90.03(14) . . ?
F2_1 P1_1 F5_1 89.97(15) . . ?
F2_1 P1_1 F6_1 90.21(15) . . ?
F3_1 P1_1 F1_1 89.74(14) . . ?
F3_1 P1_1 F4_1 178.87(16) . . ?
F3_1 P1_1 F5_1 89.32(15) . . ?
F3_1 P1_1 F6_1 90.10(14) . . ?
F4_1 P1_1 F1_1 89.17(13) . . ?
F4_1 P1_1 F5_1 90.38(14) . . ?
F4_1 P1_1 F6_1 90.20(14) . . ?
F5_1 P1_1 F1_1 90.73(15) . . ?
F5_1 P1_1 F6_1 179.39(16) . . ?
F6_1 P1_1 F1_1 89.10(15) . . ?
F2_2 P1_2 F1_2 89.90(17) . . ?
F2_2 P1_2 F3_2 90.90(17) . . ?
F2_2 P1_2 F4_2 90.79(15) . . ?
F2_2 P1_2 F5_2 90.05(14) . . ?
F2_2 P1_2 F6_2 178.48(16) . . ?
F3_2 P1_2 F1_2 179.20(18) . . ?
F3_2 P1_2 F4_2 89.57(15) . . ?
F3_2 P1_2 F5_2 90.24(13) . . ?
F3_2 P1_2 F6_2 90.21(16) . . ?
F4_2 P1_2 F1_2 90.39(14) . . ?
F4_2 P1_2 F5_2 179.14(16) . . ?
F4_2 P1_2 F6_2 90.26(14) . . ?
F5_2 P1_2 F1_2 89.79(14) . . ?
F5_2 P1_2 F6_2 88.90(13) . . ?
F6_2 P1_2 F1_2 89.00(15) . . ?
F1_3 P1_3 F2_3 91.08(14) . . ?
F1_3 P1_3 F3_3 91.38(14) . . ?
F1_3 P1_3 F4_3 90.47(15) . . ?
F1_3 P1_3 F5_3 90.29(14) . . ?
F1_3 P1_3 F6_3 179.41(15) . . ?
F2_3 P1_3 F3_3 177.52(14) . . ?
F2_3 P1_3 F4_3 90.60(14) . . ?
F2_3 P1_3 F5_3 90.02(13) . . ?
F2_3 P1_3 F6_3 89.50(12) . . ?
F3_3 P1_3 F4_3 89.64(14) . . ?
F3_3 P1_3 F5_3 89.70(14) . . ?
F3_3 P1_3 F6_3 88.03(12) . . ?
F4_3 P1_3 F5_3 179.01(14) . . ?
F4_3 P1_3 F6_3 89.48(13) . . ?
F5_3 P1_3 F6_3 89.76(13) . . ?
F1_4 P1_4 F6_4 177.38(17) . . ?
F2_4 P1_4 F1_4 90.87(19) . . ?
F2_4 P1_4 F3_4 89.7(3) . . ?
F2_4 P1_4 F4_4 177.6(3) . . ?
F2_4 P1_4 F5_4 90.0(2) . . ?
F2_4 P1_4 F6_4 87.88(19) . . ?
F3_4 P1_4 F1_4 91.47(17) . . ?
F3_4 P1_4 F4_4 91.9(3) . . ?
F3_4 P1_4 F5_4 179.3(2) . . ?
F3_4 P1_4 F6_4 90.83(17) . . ?
F4_4 P1_4 F1_4 90.85(17) . . ?
F4_4 P1_4 F5_4 88.3(2) . . ?
F4_4 P1_4 F6_4 90.33(18) . . ?
F5_4 P1_4 F1_4 89.20(15) . . ?
F5_4 P1_4 F6_4 88.51(16) . . ?
C8_5 N1_5 C7_5 120.8(3) . . ?
C8_5 N1_5 C12_5 119.4(3) . . ?
C12_5 N1_5 C7_5 119.7(3) . . ?
C14_5 N2_5 C13_5 119.1(3) . . ?
C18_5 N2_5 C13_5 120.0(3) . . ?
C18_5 N2_5 C14_5 120.5(3) . . ?
C33_5 N3_5 C34_5 120.3(3) . . ?
C33_5 N3_5 C41_5 119.4(3) . . ?
C34_5 N3_5 C41_5 119.8(3) . . ?
C38_5 N4_5 C39_5 119.0(3) . . ?
C38_5 N4_5 C48_5 120.8(3) . . ?
C39_5 N4_5 C48_5 120.1(3) . . ?
C2_5 C1_5 C6_5 118.9(3) . . ?
C2_5 C1_5 C7_5 120.2(3) . . ?
C6_5 C1_5 C7_5 120.9(3) . . ?
C1_5 C2_5 H2_5 119.8 . . ?
C3_5 C2_5 C1_5 120.4(3) . . ?
C3_5 C2_5 H2_5 119.8 . . ?
C2_5 C3_5 H3_5 119.7 . . ?
C2_5 C3_5 C4_5 120.6(3) . . ?
C4_5 C3_5 H3_5 119.7 . . ?
C3_5 C4_5 C5_5 118.8(3) . . ?
C3_5 C4_5 C13_5 120.5(3) . . ?
C5_5 C4_5 C13_5 120.4(3) . . ?
C4_5 C5_5 H5_5 119.6 . . ?
C6_5 C5_5 C4_5 120.7(3) . . ?
C6_5 C5_5 H5_5 119.6 . . ?
C1_5 C6_5 H6_5 119.8 . . ?
C5_5 C6_5 C1_5 120.5(3) . . ?
C5_5 C6_5 H6_5 119.8 . . ?
N1_5 C7_5 C1_5 110.3(3) . . ?
N1_5 C7_5 H7A_5 109.6 . . ?
N1_5 C7_5 H7B_5 109.6 . . ?
C1_5 C7_5 H7A_5 109.6 . . ?
C1_5 C7_5 H7B_5 109.6 . . ?
H7A_5 C7_5 H7B_5 108.1 . . ?
N1_5 C8_5 H8_5 119.5 . . ?
N1_5 C8_5 C9_5 120.9(3) . . ?
C9_5 C8_5 H8_5 119.5 . . ?
C8_5 C9_5 H9_5 119.4 . . ?
C8_5 C9_5 C10_5 121.2(3) . . ?
C10_5 C9_5 H9_5 119.4 . . ?
C9_5 C10_5 C11_5 116.0(3) . . ?
C9_5 C10_5 C19_5 122.8(3) . . ?
C11_5 C10_5 C19_5 121.2(3) . . ?
C10_5 C11_5 H11_5 119.4 . . ?
C12_5 C11_5 C10_5 121.1(3) . . ?
C12_5 C11_5 H11_5 119.4 . . ?
N1_5 C12_5 C11_5 121.3(3) . . ?
N1_5 C12_5 H12_5 119.3 . . ?
C11_5 C12_5 H12_5 119.3 . . ?
N2_5 C13_5 C4_5 108.0(3) . . ?
N2_5 C13_5 H13A_5 110.1 . . ?
N2_5 C13_5 H13B_5 110.1 . . ?
C4_5 C13_5 H13A_5 110.1 . . ?
C4_5 C13_5 H13B_5 110.1 . . ?
H13A_5 C13_5 H13B_5 108.4 . . ?
N2_5 C14_5 H14_5 119.7 . . ?
N2_5 C14_5 C15_5 120.6(3) . . ?
C15_5 C14_5 H14_5 119.7 . . ?
C14_5 C15_5 H15_5 119.7 . . ?
C14_5 C15_5 C16_5 120.6(3) . . ?
C16_5 C15_5 H15_5 119.7 . . ?
C15_5 C16_5 C25_5 121.0(3) . . ?
C17_5 C16_5 C15_5 116.6(3) . . ?
C17_5 C16_5 C25_5 122.3(3) . . ?
C16_5 C17_5 H17_5 119.5 . . ?
C18_5 C17_5 C16_5 120.9(3) . . ?
C18_5 C17_5 H17_5 119.5 . . ?
N2_5 C18_5 C17_5 120.6(3) . . ?
N2_5 C18_5 H18_5 119.7 . . ?
C17_5 C18_5 H18_5 119.7 . . ?
C20_5 C19_5 C10_5 121.7(3) . . ?
C24_5 C19_5 C10_5 120.5(3) . . ?
C24_5 C19_5 C20_5 117.8(3) . . ?
C19_5 C20_5 H20_5 119.7 . . ?
C21_5 C20_5 C19_5 120.6(3) . . ?
C21_5 C20_5 H20_5 119.7 . . ?
C20_5 C21_5 H21_5 119.1 . . ?
C20_5 C21_5 C22_5 121.7(3) . . ?
C22_5 C21_5 H21_5 119.1 . . ?
C21_5 C22_5 C23_5 117.5(3) . . ?
C21_5 C22_5 C31_5 122.7(3) . . ?
C23_5 C22_5 C31_5 119.7(3) . . ?
C22_5 C23_5 H23_5 119.4 . . ?
C24_5 C23_5 C22_5 121.2(3) . . ?
C24_5 C23_5 H23_5 119.4 . . ?
C19_5 C24_5 H24_5 119.5 . . ?
C23_5 C24_5 C19_5 121.1(3) . . ?
C23_5 C24_5 H24_5 119.5 . . ?
C26_5 C25_5 C16_5 121.9(3) . . ?
C26_5 C25_5 C30_5 117.6(3) . . ?
C30_5 C25_5 C16_5 120.3(3) . . ?
C25_5 C26_5 H26_5 119.4 . . ?
C27_5 C26_5 C25_5 121.2(3) . . ?
C27_5 C26_5 H26_5 119.4 . . ?
C26_5 C27_5 H27_5 119.5 . . ?
C26_5 C27_5 C28_5 121.0(3) . . ?
C28_5 C27_5 H27_5 119.5 . . ?
C27_5 C28_5 C29_5 117.6(3) . . ?
C27_5 C28_5 C36_5 121.5(3) . . ?
C29_5 C28_5 C36_5 120.9(3) . . ?
C28_5 C29_5 H29_5 119.6 . . ?
C30_5 C29_5 C28_5 120.9(3) . . ?
C30_5 C29_5 H29_5 119.6 . . ?
C25_5 C30_5 H30_5 119.2 . . ?
C29_5 C30_5 C25_5 121.7(3) . . ?
C29_5 C30_5 H30_5 119.2 . . ?
C32_5 C31_5 C22_5 121.5(3) . . ?
C35_5 C31_5 C22_5 121.9(3) . . ?
C35_5 C31_5 C32_5 116.4(3) . . ?
C31_5 C32_5 H32_5 119.8 . . ?
C33_5 C32_5 C31_5 120.5(3) . . ?
C33_5 C32_5 H32_5 119.8 . . ?
N3_5 C33_5 C32_5 120.9(3) . . ?
N3_5 C33_5 H33_5 119.6 . . ?
C32_5 C33_5 H33_5 119.6 . . ?
N3_5 C34_5 H34_5 119.5 . . ?
N3_5 C34_5 C35_5 120.9(3) . . ?
C35_5 C34_5 H34_5 119.5 . . ?
C31_5 C35_5 H35_5 119.6 . . ?
C34_5 C35_5 C31_5 120.7(3) . . ?
C34_5 C35_5 H35_5 119.6 . . ?
C37_5 C36_5 C28_5 122.3(3) . . ?
C40_5 C36_5 C28_5 122.0(3) . . ?
C40_5 C36_5 C37_5 115.7(3) . . ?
C36_5 C37_5 H37_5 119.4 . . ?
C38_5 C37_5 C36_5 121.2(3) . . ?
C38_5 C37_5 H37_5 119.4 . . ?
N4_5 C38_5 C37_5 121.7(3) . . ?
N4_5 C38_5 H38_5 119.2 . . ?
C37_5 C38_5 H38_5 119.2 . . ?
N4_5 C39_5 H39_5 119.3 . . ?
N4_5 C39_5 C40_5 121.4(3) . . ?
C40_5 C39_5 H39_5 119.3 . . ?
C36_5 C40_5 H40_5 119.5 . . ?
C39_5 C40_5 C36_5 121.1(3) . . ?
C39_5 C40_5 H40_5 119.5 . . ?
N3_5 C41_5 H41A_5 110.1 . . ?
N3_5 C41_5 H41B_5 110.1 . . ?
N3_5 C41_5 C42_5 107.9(3) . . ?
H41A_5 C41_5 H41B_5 108.4 . . ?
C42_5 C41_5 H41A_5 110.1 . . ?
C42_5 C41_5 H41B_5 110.1 . . ?
C43_5 C42_5 C41_5 120.8(3) . . ?
C43_5 C42_5 C47_5 118.8(4) . . ?
C47_5 C42_5 C41_5 120.2(4) . . ?
C42_5 C43_5 H43_5 119.6 . . ?
C44_5 C43_5 C42_5 120.8(3) . . ?
C44_5 C43_5 H43_5 119.6 . . ?
C43_5 C44_5 H44_5 119.9 . . ?
C43_5 C44_5 C45_5 120.2(4) . . ?
C45_5 C44_5 H44_5 119.9 . . ?
C44_5 C45_5 C46_5 119.2(3) . . ?
C44_5 C45_5 C48_5 120.2(3) . . ?
C46_5 C45_5 C48_5 120.7(3) . . ?
C45_5 C46_5 H46_5 119.7 . . ?
C47_5 C46_5 C45_5 120.6(3) . . ?
C47_5 C46_5 H46_5 119.7 . . ?
C42_5 C47_5 H47_5 119.8 . . ?
C46_5 C47_5 C42_5 120.3(4) . . ?
C46_5 C47_5 H47_5 119.8 . . ?
N4_5 C48_5 C45_5 110.2(3) . . ?
N4_5 C48_5 H48A_5 109.6 . . ?
N4_5 C48_5 H48B_5 109.6 . . ?
C45_5 C48_5 H48A_5 109.6 . . ?
C45_5 C48_5 H48B_5 109.6 . . ?
H48A_5 C48_5 H48B_5 108.1 . . ?
C6_6 C1_6 C2_6 117.4(3) . . ?
C10_6 C1_6 C2_6 119.5(3) . . ?
C10_6 C1_6 C6_6 123.1(3) . . ?
C3_6 C2_6 C1_6 119.1(3) . . ?
C7_6 C2_6 C1_6 119.8(3) . . ?
C7_6 C2_6 C3_6 121.1(3) . . ?
C2_6 C3_6 H3_6 119.0 . . ?
C4_6 C3_6 C2_6 122.0(4) . . ?
C4_6 C3_6 H3_6 119.0 . . ?
C3_6 C4_6 H4_6 120.2 . . ?
C3_6 C4_6 C5_6 119.7(4) . . ?
C5_6 C4_6 H4_6 120.2 . . ?
C4_6 C5_6 H5_6 119.9 . . ?
C6_6 C5_6 C4_6 120.2(4) . . ?
C6_6 C5_6 H5_6 119.9 . . ?
C1_6 C6_6 H6_6 119.1 . . ?
C5_6 C6_6 C1_6 121.7(4) . . ?
C5_6 C6_6 H6_6 119.1 . . ?
C2_6 C7_6 H7_6 119.4 . . ?
C2_6 C7_6 C8_6 121.2(3) . . ?
C8_6 C7_6 H7_6 119.4 . . ?
C7_6 C8_6 C9_6 118.9(3) . . ?
C7_6 C8_6 C11_6 121.3(4) . . ?
C11_6 C8_6 C9_6 119.8(4) . . ?
C8_6 C9_6 C14_6 116.8(3) . . ?
C10_6 C9_6 C8_6 120.9(3) . . ?
C10_6 C9_6 C14_6 122.3(3) . . ?
C1_6 C10_6 C15_6 120.9(3) . . ?
C9_6 C10_6 C1_6 119.7(3) . . ?
C9_6 C10_6 C15_6 119.4(3) . . ?
C8_6 C11_6 H11_6 119.5 . . ?
C12_6 C11_6 C8_6 121.0(4) . . ?
C12_6 C11_6 H11_6 119.5 . . ?
C11_6 C12_6 H12_6 119.8 . . ?
C11_6 C12_6 C13_6 120.4(4) . . ?
C13_6 C12_6 H12_6 119.8 . . ?
C12_6 C13_6 H13_6 119.7 . . ?
C14_6 C13_6 C12_6 120.6(4) . . ?
C14_6 C13_6 H13_6 119.7 . . ?
C9_6 C14_6 H14_6 119.3 . . ?
C13_6 C14_6 C9_6 121.4(4) . . ?
C13_6 C14_6 H14_6 119.3 . . ?
C10_6 C15_6 H15A_6 109.5 . . ?
C10_6 C15_6 H15B_6 109.5 . . ?
C10_6 C15_6 H15C_6 109.5 . . ?
H15A_6 C15_6 H15B_6 109.5 . . ?
H15A_6 C15_6 H15C_6 109.5 . . ?
H15B_6 C15_6 H15C_6 109.5 . . ?
C2_7 C1_7 C6_7 117.3(3) . . ?
C10_7 C1_7 C2_7 123.3(3) . . ?
C10_7 C1_7 C6_7 119.5(3) . . ?
C1_7 C2_7 H2_7 119.2 . . ?
C3_7 C2_7 C1_7 121.7(4) . . ?
C3_7 C2_7 H2_7 119.2 . . ?
C2_7 C3_7 H3_7 119.7 . . ?
C2_7 C3_7 C4_7 120.5(4) . . ?
C4_7 C3_7 H3_7 119.7 . . ?
C3_7 C4_7 H4_7 120.0 . . ?
C5_7 C4_7 C3_7 119.9(4) . . ?
C5_7 C4_7 H4_7 120.0 . . ?
C4_7 C5_7 H5_7 119.3 . . ?
C4_7 C5_7 C6_7 121.5(4) . . ?
C6_7 C5_7 H5_7 119.3 . . ?
C5_7 C6_7 C1_7 119.0(3) . . ?
C7_7 C6_7 C1_7 119.3(3) . . ?
C7_7 C6_7 C5_7 121.6(3) . . ?
C6_7 C7_7 H7_7 119.0 . . ?
C8_7 C7_7 C6_7 121.9(3) . . ?
C8_7 C7_7 H7_7 119.0 . . ?
C7_7 C8_7 C9_7 119.2(3) . . ?
C7_7 C8_7 C11_7 121.6(3) . . ?
C11_7 C8_7 C9_7 119.2(3) . . ?
C8_7 C9_7 C14_7 116.9(3) . . ?
C10_7 C9_7 C8_7 120.3(3) . . ?
C10_7 C9_7 C14_7 122.8(3) . . ?
C1_7 C10_7 C15_7 121.2(3) . . ?
C9_7 C10_7 C1_7 119.7(3) . . ?
C9_7 C10_7 C15_7 119.0(3) . . ?
C8_7 C11_7 H11_7 119.4 . . ?
C12_7 C11_7 C8_7 121.2(4) . . ?
C12_7 C11_7 H11_7 119.4 . . ?
C11_7 C12_7 H12_7 119.8 . . ?
C11_7 C12_7 C13_7 120.3(4) . . ?
C13_7 C12_7 H12_7 119.8 . . ?
C12_7 C13_7 H13_7 119.8 . . ?
C14_7 C13_7 C12_7 120.3(4) . . ?
C14_7 C13_7 H13_7 119.8 . . ?
C9_7 C14_7 H14_7 119.0 . . ?
C13_7 C14_7 C9_7 122.0(4) . . ?
C13_7 C14_7 H14_7 119.0 . . ?
C10_7 C15_7 H15A_7 109.5 . . ?
C10_7 C15_7 H15B_7 109.5 . . ?
C10_7 C15_7 H15C_7 109.5 . . ?
H15A_7 C15_7 H15B_7 109.5 . . ?
H15A_7 C15_7 H15C_7 109.5 . . ?
H15B_7 C15_7 H15C_7 109.5 . . ?
H1A_8 C1_8 H1B_8 109.5 . . ?
H1A_8 C1_8 H1C_8 109.5 . . ?
H1B_8 C1_8 H1C_8 109.5 . . ?
C2_8 C1_8 H1A_8 109.5 . . ?
C2_8 C1_8 H1B_8 109.5 . . ?
C2_8 C1_8 H1C_8 109.5 . . ?
N1_8 C2_8 C1_8 178.6(5) . . ?
H1A_9 C1_9 H1B_9 109.5 . . ?
H1A_9 C1_9 H1C_9 109.5 . . ?
H1B_9 C1_9 H1C_9 109.5 . . ?
C2_9 C1_9 H1A_9 109.5 . . ?
C2_9 C1_9 H1B_9 109.5 . . ?
C2_9 C1_9 H1C_9 109.5 . . ?
N1_9 C2_9 C1_9 179.2(5) . . ?

loop_
_geom_bond_atom_site_label_1
_geom_bond_atom_site_label_2
_geom_bond_distance
_geom_bond_site_symmetry_2
_geom_bond_publ_flag
P1_1 F1_1 1.601(3) . ?
P1_1 F2_1 1.584(3) . ?
P1_1 F3_1 1.586(2) . ?
P1_1 F4_1 1.588(2) . ?
P1_1 F5_1 1.590(3) . ?
P1_1 F6_1 1.592(2) . ?
P1_2 F1_2 1.597(3) . ?
P1_2 F2_2 1.582(3) . ?
P1_2 F3_2 1.584(3) . ?
P1_2 F4_2 1.585(2) . ?
P1_2 F5_2 1.591(2) . ?
P1_2 F6_2 1.596(3) . ?
P1_3 F1_3 1.581(3) . ?
P1_3 F2_3 1.587(2) . ?
P1_3 F3_3 1.593(2) . ?
P1_3 F4_3 1.593(3) . ?
P1_3 F5_3 1.597(2) . ?
P1_3 F6_3 1.614(2) . ?
P1_4 F1_4 1.587(3) . ?
P1_4 F2_4 1.535(3) . ?
P1_4 F3_4 1.537(3) . ?
P1_4 F4_4 1.558(3) . ?
P1_4 F5_4 1.574(3) . ?
P1_4 F6_4 1.591(3) . ?
N1_5 C7_5 1.496(4) . ?
N1_5 C8_5 1.338(4) . ?
N1_5 C12_5 1.347(4) . ?
N2_5 C13_5 1.500(4) . ?
N2_5 C14_5 1.354(4) . ?
N2_5 C18_5 1.341(5) . ?
N3_5 C33_5 1.336(4) . ?
N3_5 C34_5 1.345(5) . ?
N3_5 C41_5 1.497(4) . ?
N4_5 C38_5 1.338(4) . ?
N4_5 C39_5 1.347(4) . ?
N4_5 C48_5 1.490(4) . ?
C1_5 C2_5 1.392(4) . ?
C1_5 C6_5 1.393(5) . ?
C1_5 C7_5 1.497(5) . ?
C2_5 H2_5 0.9500 . ?
C2_5 C3_5 1.381(5) . ?
C3_5 H3_5 0.9500 . ?
C3_5 C4_5 1.389(5) . ?
C4_5 C5_5 1.392(5) . ?
C4_5 C13_5 1.509(5) . ?
C5_5 H5_5 0.9500 . ?
C5_5 C6_5 1.374(5) . ?
C6_5 H6_5 0.9500 . ?
C7_5 H7A_5 0.9900 . ?
C7_5 H7B_5 0.9900 . ?
C8_5 H8_5 0.9500 . ?
C8_5 C9_5 1.373(5) . ?
C9_5 H9_5 0.9500 . ?
C9_5 C10_5 1.387(5) . ?
C10_5 C11_5 1.393(5) . ?
C10_5 C19_5 1.478(5) . ?
C11_5 H11_5 0.9500 . ?
C11_5 C12_5 1.358(5) . ?
C12_5 H12_5 0.9500 . ?
C13_5 H13A_5 0.9900 . ?
C13_5 H13B_5 0.9900 . ?
C14_5 H14_5 0.9500 . ?
C14_5 C15_5 1.360(5) . ?
C15_5 H15_5 0.9500 . ?
C15_5 C16_5 1.405(5) . ?
C16_5 C17_5 1.394(5) . ?
C16_5 C25_5 1.479(5) . ?
C17_5 H17_5 0.9500 . ?
C17_5 C18_5 1.366(5) . ?
C18_5 H18_5 0.9500 . ?
C19_5 C20_5 1.403(4) . ?
C19_5 C24_5 1.397(4) . ?
C20_5 H20_5 0.9500 . ?
C20_5 C21_5 1.378(5) . ?
C21_5 H21_5 0.9500 . ?
C21_5 C22_5 1.389(4) . ?
C22_5 C23_5 1.401(5) . ?
C22_5 C31_5 1.467(5) . ?
C23_5 H23_5 0.9500 . ?
C23_5 C24_5 1.376(5) . ?
C24_5 H24_5 0.9500 . ?
C25_5 C26_5 1.393(4) . ?
C25_5 C30_5 1.394(4) . ?
C26_5 H26_5 0.9500 . ?
C26_5 C27_5 1.386(5) . ?
C27_5 H27_5 0.9500 . ?
C27_5 C28_5 1.400(4) . ?
C28_5 C29_5 1.403(4) . ?
C28_5 C36_5 1.477(5) . ?
C29_5 H29_5 0.9500 . ?
C29_5 C30_5 1.376(5) . ?
C30_5 H30_5 0.9500 . ?
C31_5 C32_5 1.397(5) . ?
C31_5 C35_5 1.397(5) . ?
C32_5 H32_5 0.9500 . ?
C32_5 C33_5 1.371(5) . ?
C33_5 H33_5 0.9500 . ?
C34_5 H34_5 0.9500 . ?
C34_5 C35_5 1.360(5) . ?
C35_5 H35_5 0.9500 . ?
C36_5 C37_5 1.399(4) . ?
C36_5 C40_5 1.391(5) . ?
C37_5 H37_5 0.9500 . ?
C37_5 C38_5 1.361(5) . ?
C38_5 H38_5 0.9500 . ?
C39_5 H39_5 0.9500 . ?
C39_5 C40_5 1.367(5) . ?
C40_5 H40_5 0.9500 . ?
C41_5 H41A_5 0.9900 . ?
C41_5 H41B_5 0.9900 . ?
C41_5 C42_5 1.503(5) . ?
C42_5 C43_5 1.388(5) . ?
C42_5 C47_5 1.396(5) . ?
C43_5 H43_5 0.9500 . ?
C43_5 C44_5 1.383(5) . ?
C44_5 H44_5 0.9500 . ?
C44_5 C45_5 1.386(4) . ?
C45_5 C46_5 1.393(5) . ?
C45_5 C48_5 1.505(5) . ?
C46_5 H46_5 0.9500 . ?
C46_5 C47_5 1.376(5) . ?
C47_5 H47_5 0.9500 . ?
C48_5 H48A_5 0.9900 . ?
C48_5 H48B_5 0.9900 . ?
C1_6 C2_6 1.434(5) . ?
C1_6 C6_6 1.426(5) . ?
C1_6 C10_6 1.410(5) . ?
C2_6 C3_6 1.415(5) . ?
C2_6 C7_6 1.399(5) . ?
C3_6 H3_6 0.9500 . ?
C3_6 C4_6 1.351(5) . ?
C4_6 H4_6 0.9500 . ?
C4_6 C5_6 1.424(5) . ?
C5_6 H5_6 0.9500 . ?
C5_6 C6_6 1.364(5) . ?
C6_6 H6_6 0.9500 . ?
C7_6 H7_6 0.9500 . ?
C7_6 C8_6 1.397(5) . ?
C8_6 C9_6 1.427(5) . ?
C8_6 C11_6 1.425(5) . ?
C9_6 C10_6 1.405(5) . ?
C9_6 C14_6 1.435(5) . ?
C10_6 C15_6 1.507(5) . ?
C11_6 H11_6 0.9500 . ?
C11_6 C12_6 1.351(5) . ?
C12_6 H12_6 0.9500 . ?
C12_6 C13_6 1.403(6) . ?
C13_6 H13_6 0.9500 . ?
C13_6 C14_6 1.368(5) . ?
C14_6 H14_6 0.9500 . ?
C15_6 H15A_6 0.9800 . ?
C15_6 H15B_6 0.9800 . ?
C15_6 H15C_6 0.9800 . ?
C1_7 C2_7 1.423(5) . ?
C1_7 C6_7 1.437(5) . ?
C1_7 C10_7 1.418(5) . ?
C2_7 H2_7 0.9500 . ?
C2_7 C3_7 1.361(5) . ?
C3_7 H3_7 0.9500 . ?
C3_7 C4_7 1.412(5) . ?
C4_7 H4_7 0.9500 . ?
C4_7 C5_7 1.353(5) . ?
C5_7 H5_7 0.9500 . ?
C5_7 C6_7 1.419(5) . ?
C6_7 C7_7 1.396(5) . ?
C7_7 H7_7 0.9500 . ?
C7_7 C8_7 1.387(5) . ?
C8_7 C9_7 1.431(5) . ?
C8_7 C11_7 1.425(5) . ?
C9_7 C10_7 1.410(5) . ?
C9_7 C14_7 1.431(5) . ?
C10_7 C15_7 1.506(5) . ?
C11_7 H11_7 0.9500 . ?
C11_7 C12_7 1.351(5) . ?
C12_7 H12_7 0.9500 . ?
C12_7 C13_7 1.408(5) . ?
C13_7 H13_7 0.9500 . ?
C13_7 C14_7 1.355(5) . ?
C14_7 H14_7 0.9500 . ?
C15_7 H15A_7 0.9800 . ?
C15_7 H15B_7 0.9800 . ?
C15_7 H15C_7 0.9800 . ?
N1_8 C2_8 1.133(5) . ?
C1_8 H1A_8 0.9800 . ?
C1_8 H1B_8 0.9800 . ?
C1_8 H1C_8 0.9800 . ?
C1_8 C2_8 1.447(6) . ?
N1_9 C2_9 1.130(5) . ?
C1_9 H1A_9 0.9800 . ?
C1_9 H1B_9 0.9800 . ?
C1_9 H1C_9 0.9800 . ?
C1_9 C2_9 1.439(6) . ?

loop_
_geom_torsion_atom_site_label_1
_geom_torsion_atom_site_label_2
_geom_torsion_atom_site_label_3
_geom_torsion_atom_site_label_4
_geom_torsion
_geom_torsion_site_symmetry_1
_geom_torsion_site_symmetry_2
_geom_torsion_site_symmetry_3
_geom_torsion_site_symmetry_4
_geom_torsion_publ_flag
N1_5 C8_5 C9_5 C10_5 -0.8(6) . . . . ?
N2_5 C14_5 C15_5 C16_5 0.8(5) . . . . ?
N3_5 C34_5 C35_5 C31_5 0.7(6) . . . . ?
N3_5 C41_5 C42_5 C43_5 93.0(4) . . . . ?
N3_5 C41_5 C42_5 C47_5 -81.3(4) . . . . ?
N4_5 C39_5 C40_5 C36_5 1.1(6) . . . . ?
C1_5 C2_5 C3_5 C4_5 -0.3(5) . . . . ?
C2_5 C1_5 C6_5 C5_5 -2.4(5) . . . . ?
C2_5 C1_5 C7_5 N1_5 95.0(4) . . . . ?
C2_5 C3_5 C4_5 C5_5 -2.3(5) . . . . ?
C2_5 C3_5 C4_5 C13_5 171.8(3) . . . . ?
C3_5 C4_5 C5_5 C6_5 2.5(5) . . . . ?
C3_5 C4_5 C13_5 N2_5 -89.7(4) . . . . ?
C4_5 C5_5 C6_5 C1_5 -0.2(5) . . . . ?
C5_5 C4_5 C13_5 N2_5 84.2(4) . . . . ?
C6_5 C1_5 C2_5 C3_5 2.7(5) . . . . ?
C6_5 C1_5 C7_5 N1_5 -82.4(4) . . . . ?
C7_5 N1_5 C8_5 C9_5 -174.7(3) . . . . ?
C7_5 N1_5 C12_5 C11_5 175.7(3) . . . . ?
C7_5 C1_5 C2_5 C3_5 -174.7(3) . . . . ?
C7_5 C1_5 C6_5 C5_5 175.0(3) . . . . ?
C8_5 N1_5 C7_5 C1_5 95.0(4) . . . . ?
C8_5 N1_5 C12_5 C11_5 -0.2(6) . . . . ?
C8_5 C9_5 C10_5 C11_5 -0.6(5) . . . . ?
C8_5 C9_5 C10_5 C19_5 178.6(3) . . . . ?
C9_5 C10_5 C11_5 C12_5 1.5(6) . . . . ?
C9_5 C10_5 C19_5 C20_5 11.2(5) . . . . ?
C9_5 C10_5 C19_5 C24_5 -168.9(3) . . . . ?
C10_5 C11_5 C12_5 N1_5 -1.2(6) . . . . ?
C10_5 C19_5 C20_5 C21_5 180.0(3) . . . . ?
C10_5 C19_5 C24_5 C23_5 -179.5(3) . . . . ?
C11_5 C10_5 C19_5 C20_5 -169.7(3) . . . . ?
C11_5 C10_5 C19_5 C24_5 10.2(5) . . . . ?
C12_5 N1_5 C7_5 C1_5 -81.0(4) . . . . ?
C12_5 N1_5 C8_5 C9_5 1.3(5) . . . . ?
C13_5 N2_5 C14_5 C15_5 -169.8(3) . . . . ?
C13_5 N2_5 C18_5 C17_5 169.8(3) . . . . ?
C13_5 C4_5 C5_5 C6_5 -171.5(3) . . . . ?
C14_5 N2_5 C13_5 C4_5 81.1(4) . . . . ?
C14_5 N2_5 C18_5 C17_5 -2.9(5) . . . . ?
C14_5 C15_5 C16_5 C17_5 -4.4(5) . . . . ?
C14_5 C15_5 C16_5 C25_5 171.2(3) . . . . ?
C15_5 C16_5 C17_5 C18_5 4.5(5) . . . . ?
C15_5 C16_5 C25_5 C26_5 23.1(5) . . . . ?
C15_5 C16_5 C25_5 C30_5 -152.8(3) . . . . ?
C16_5 C17_5 C18_5 N2_5 -0.9(5) . . . . ?
C16_5 C25_5 C26_5 C27_5 -175.2(3) . . . . ?
C16_5 C25_5 C30_5 C29_5 175.1(3) . . . . ?
C17_5 C16_5 C25_5 C26_5 -161.5(3) . . . . ?
C17_5 C16_5 C25_5 C30_5 22.5(5) . . . . ?
C18_5 N2_5 C13_5 C4_5 -91.7(4) . . . . ?
C18_5 N2_5 C14_5 C15_5 3.0(5) . . . . ?
C19_5 C10_5 C11_5 C12_5 -177.6(3) . . . . ?
C19_5 C20_5 C21_5 C22_5 -0.4(5) . . . . ?
C20_5 C19_5 C24_5 C23_5 0.4(5) . . . . ?
C20_5 C21_5 C22_5 C23_5 0.3(5) . . . . ?
C20_5 C21_5 C22_5 C31_5 176.6(3) . . . . ?
C21_5 C22_5 C23_5 C24_5 0.2(5) . . . . ?
C21_5 C22_5 C31_5 C32_5 -24.7(5) . . . . ?
C21_5 C22_5 C31_5 C35_5 159.7(3) . . . . ?
C22_5 C23_5 C24_5 C19_5 -0.5(5) . . . . ?
C22_5 C31_5 C32_5 C33_5 -170.8(3) . . . . ?
C22_5 C31_5 C35_5 C34_5 171.1(3) . . . . ?
C23_5 C22_5 C31_5 C32_5 151.6(3) . . . . ?
C23_5 C22_5 C31_5 C35_5 -24.0(5) . . . . ?
C24_5 C19_5 C20_5 C21_5 0.1(5) . . . . ?
C25_5 C16_5 C17_5 C18_5 -171.1(3) . . . . ?
C25_5 C26_5 C27_5 C28_5 0.0(5) . . . . ?
C26_5 C25_5 C30_5 C29_5 -1.0(5) . . . . ?
C26_5 C27_5 C28_5 C29_5 -0.7(5) . . . . ?
C26_5 C27_5 C28_5 C36_5 178.6(3) . . . . ?
C27_5 C28_5 C29_5 C30_5 0.5(5) . . . . ?
C27_5 C28_5 C36_5 C37_5 -11.6(5) . . . . ?
C27_5 C28_5 C36_5 C40_5 169.2(3) . . . . ?
C28_5 C29_5 C30_5 C25_5 0.3(5) . . . . ?
C28_5 C36_5 C37_5 C38_5 -178.6(3) . . . . ?
C28_5 C36_5 C40_5 C39_5 177.5(3) . . . . ?
C29_5 C28_5 C36_5 C37_5 167.7(3) . . . . ?
C29_5 C28_5 C36_5 C40_5 -11.5(5) . . . . ?
C30_5 C25_5 C26_5 C27_5 0.8(5) . . . . ?
C31_5 C22_5 C23_5 C24_5 -176.3(3) . . . . ?
C31_5 C32_5 C33_5 N3_5 -1.3(5) . . . . ?
C32_5 C31_5 C35_5 C34_5 -4.7(5) . . . . ?
C33_5 N3_5 C34_5 C35_5 3.3(5) . . . . ?
C33_5 N3_5 C41_5 C42_5 -83.5(4) . . . . ?
C34_5 N3_5 C33_5 C32_5 -3.0(5) . . . . ?
C34_5 N3_5 C41_5 C42_5 88.4(4) . . . . ?
C35_5 C31_5 C32_5 C33_5 5.0(5) . . . . ?
C36_5 C28_5 C29_5 C30_5 -178.8(3) . . . . ?
C36_5 C37_5 C38_5 N4_5 1.1(6) . . . . ?
C37_5 C36_5 C40_5 C39_5 -1.7(5) . . . . ?
C38_5 N4_5 C39_5 C40_5 0.7(5) . . . . ?
C38_5 N4_5 C48_5 C45_5 -98.0(4) . . . . ?
C39_5 N4_5 C38_5 C37_5 -1.8(5) . . . . ?
C39_5 N4_5 C48_5 C45_5 78.7(4) . . . . ?
C40_5 C36_5 C37_5 C38_5 0.7(5) . . . . ?
C41_5 N3_5 C33_5 C32_5 168.8(3) . . . . ?
C41_5 N3_5 C34_5 C35_5 -168.4(3) . . . . ?
C41_5 C42_5 C43_5 C44_5 -172.4(3) . . . . ?
C41_5 C42_5 C47_5 C46_5 171.5(3) . . . . ?
C42_5 C43_5 C44_5 C45_5 1.0(5) . . . . ?
C43_5 C42_5 C47_5 C46_5 -3.0(5) . . . . ?
C43_5 C44_5 C45_5 C46_5 -3.2(5) . . . . ?
C43_5 C44_5 C45_5 C48_5 175.2(3) . . . . ?
C44_5 C45_5 C46_5 C47_5 2.3(5) . . . . ?
C44_5 C45_5 C48_5 N4_5 -94.4(4) . . . . ?
C45_5 C46_5 C47_5 C42_5 0.9(5) . . . . ?
C46_5 C45_5 C48_5 N4_5 84.0(4) . . . . ?
C47_5 C42_5 C43_5 C44_5 2.1(5) . . . . ?
C48_5 N4_5 C38_5 C37_5 175.0(3) . . . . ?
C48_5 N4_5 C39_5 C40_5 -176.0(3) . . . . ?
C48_5 C45_5 C46_5 C47_5 -176.1(3) . . . . ?
C1_6 C2_6 C3_6 C4_6 0.6(5) . . . . ?
C1_6 C2_6 C7_6 C8_6 0.1(5) . . . . ?
C2_6 C1_6 C6_6 C5_6 -0.8(5) . . . . ?
C2_6 C1_6 C10_6 C9_6 -0.7(5) . . . . ?
C2_6 C1_6 C10_6 C15_6 177.2(3) . . . . ?
C2_6 C3_6 C4_6 C5_6 0.4(6) . . . . ?
C2_6 C7_6 C8_6 C9_6 -1.3(5) . . . . ?
C2_6 C7_6 C8_6 C11_6 178.6(3) . . . . ?
C3_6 C2_6 C7_6 C8_6 179.9(3) . . . . ?
C3_6 C4_6 C5_6 C6_6 -1.6(5) . . . . ?
C4_6 C5_6 C6_6 C1_6 1.8(5) . . . . ?
C6_6 C1_6 C2_6 C3_6 -0.4(5) . . . . ?
C6_6 C1_6 C2_6 C7_6 179.4(3) . . . . ?
C6_6 C1_6 C10_6 C9_6 -179.2(3) . . . . ?
C6_6 C1_6 C10_6 C15_6 -1.2(5) . . . . ?
C7_6 C2_6 C3_6 C4_6 -179.2(3) . . . . ?
C7_6 C8_6 C9_6 C10_6 1.4(5) . . . . ?
C7_6 C8_6 C9_6 C14_6 179.4(3) . . . . ?
C7_6 C8_6 C11_6 C12_6 -178.1(3) . . . . ?
C8_6 C9_6 C10_6 C1_6 -0.4(5) . . . . ?
C8_6 C9_6 C10_6 C15_6 -178.4(3) . . . . ?
C8_6 C9_6 C14_6 C13_6 -0.7(5) . . . . ?
C8_6 C11_6 C12_6 C13_6 -1.8(6) . . . . ?
C9_6 C8_6 C11_6 C12_6 1.8(5) . . . . ?
C10_6 C1_6 C2_6 C3_6 -178.9(3) . . . . ?
C10_6 C1_6 C2_6 C7_6 0.9(5) . . . . ?
C10_6 C1_6 C6_6 C5_6 177.6(3) . . . . ?
C10_6 C9_6 C14_6 C13_6 177.2(3) . . . . ?
C11_6 C8_6 C9_6 C10_6 -178.5(3) . . . . ?
C11_6 C8_6 C9_6 C14_6 -0.5(5) . . . . ?
C11_6 C12_6 C13_6 C14_6 0.5(6) . . . . ?
C12_6 C13_6 C14_6 C9_6 0.8(6) . . . . ?
C14_6 C9_6 C10_6 C1_6 -178.3(3) . . . . ?
C14_6 C9_6 C10_6 C15_6 3.7(5) . . . . ?
C1_7 C2_7 C3_7 C4_7 -1.8(6) . . . . ?
C1_7 C6_7 C7_7 C8_7 1.1(5) . . . . ?
C2_7 C1_7 C6_7 C5_7 3.2(5) . . . . ?
C2_7 C1_7 C6_7 C7_7 -177.7(3) . . . . ?
C2_7 C1_7 C10_7 C9_7 175.7(3) . . . . ?
C2_7 C1_7 C10_7 C15_7 -4.6(5) . . . . ?
C2_7 C3_7 C4_7 C5_7 2.4(6) . . . . ?
C3_7 C4_7 C5_7 C6_7 -0.2(6) . . . . ?
C4_7 C5_7 C6_7 C1_7 -2.6(6) . . . . ?
C4_7 C5_7 C6_7 C7_7 178.3(4) . . . . ?
C5_7 C6_7 C7_7 C8_7 -179.8(3) . . . . ?
C6_7 C1_7 C2_7 C3_7 -1.1(5) . . . . ?
C6_7 C1_7 C10_7 C9_7 -3.5(5) . . . . ?
C6_7 C1_7 C10_7 C15_7 176.2(3) . . . . ?
C6_7 C7_7 C8_7 C9_7 -1.7(5) . . . . ?
C6_7 C7_7 C8_7 C11_7 179.7(3) . . . . ?
C7_7 C8_7 C9_7 C10_7 -0.3(5) . . . . ?
C7_7 C8_7 C9_7 C14_7 179.7(3) . . . . ?
C7_7 C8_7 C11_7 C12_7 178.9(4) . . . . ?
C8_7 C9_7 C10_7 C1_7 2.9(5) . . . . ?
C8_7 C9_7 C10_7 C15_7 -176.8(3) . . . . ?
C8_7 C9_7 C14_7 C13_7 1.6(5) . . . . ?
C8_7 C11_7 C12_7 C13_7 1.2(6) . . . . ?
C9_7 C8_7 C11_7 C12_7 0.3(5) . . . . ?
C10_7 C1_7 C2_7 C3_7 179.8(4) . . . . ?
C10_7 C1_7 C6_7 C5_7 -177.6(3) . . . . ?
C10_7 C1_7 C6_7 C7_7 1.5(5) . . . . ?
C10_7 C9_7 C14_7 C13_7 -178.4(3) . . . . ?
C11_7 C8_7 C9_7 C10_7 178.3(3) . . . . ?
C11_7 C8_7 C9_7 C14_7 -1.7(5) . . . . ?
C11_7 C12_7 C13_7 C14_7 -1.3(6) . . . . ?
C12_7 C13_7 C14_7 C9_7 -0.1(6) . . . . ?
C14_7 C9_7 C10_7 C1_7 -177.1(3) . . . . ?
C14_7 C9_7 C10_7 C15_7 3.2(5) . . . . ?
